data_1574269
loop_
_publ_author_name
'Trevisan, Lucia'
'Bond, Andrew D.'
'Hunter, Christopher A.'

_publ_section_title
;
 Relationship between interaction geometry and cooperativity measured in
 H-bonded networks of hydroxyl groups
;
_journal_issue 17
_journal_name_full 'Chemical Science'
_journal_page_first 7418
_journal_page_last 7423
_journal_paper_doi 10.1039/D5SC00784D
_journal_volume 16
_journal_year 2025
_chemical_formula_moiety 'C11 H15 F O2'
_chemical_formula_sum 'C11 H15 F O2'
_chemical_formula_weight 198.23
_space_group_crystal_system triclinic
_space_group_IT_number 2
_space_group_name_Hall '-P 1'
_space_group_name_H-M_alt 'P -1'
_atom_sites_solution_hydrogens mixed
_atom_sites_solution_primary dual
_atom_sites_solution_secondary difmap
_audit_creation_method SHELXL-2019/2
_audit_update_record
;
2025-01-27 deposited with the CCDC.	2025-03-21 downloaded from the CCDC.
;
_cell_angle_alpha 100.253(6)
_cell_angle_beta 98.746(6)
_cell_angle_gamma 100.247(6)
_cell_formula_units_Z 6
_cell_length_a 6.5600(11)
_cell_length_b 14.795(3)
_cell_length_c 17.736(3)
_cell_measurement_reflns_used 1480
_cell_measurement_temperature 180(2)
_cell_measurement_theta_max 50.61
_cell_measurement_theta_min 2.58
_cell_volume 1636.6(5)
_computing_cell_refinement 'SAINT (Bruker, 2016)'
_computing_data_collection 'APEX4 (Bruker, 2021)'
_computing_data_reduction SAINT
_computing_molecular_graphics 'Mercury (Macrae et al., 2008)'
_computing_publication_material SHELXL
_computing_structure_refinement 'SHELXL (Sheldrick, 2015)'
_computing_structure_solution 'SHELXT (Sheldrick, 2015)'
_diffrn_ambient_temperature 180(2)
_diffrn_measured_fraction_theta_full 0.976
_diffrn_measured_fraction_theta_max 0.976
_diffrn_measurement_device_type 'Bruker D8-QUEST PHOTON-III'
_diffrn_measurement_method '\w and \f-scans'
_diffrn_radiation_type CuK\a
_diffrn_radiation_wavelength 1.54178
_diffrn_reflns_av_R_equivalents 0.1999
_diffrn_reflns_av_unetI/netI 0.1942
_diffrn_reflns_Laue_measured_fraction_full 0.976
_diffrn_reflns_Laue_measured_fraction_max 0.976
_diffrn_reflns_limit_h_max 6
_diffrn_reflns_limit_h_min -6
_diffrn_reflns_limit_k_max 15
_diffrn_reflns_limit_k_min -15
_diffrn_reflns_limit_l_max 18
_diffrn_reflns_limit_l_min -18
_diffrn_reflns_number 15674
_diffrn_reflns_point_group_measured_fraction_full 0.976
_diffrn_reflns_point_group_measured_fraction_max 0.976
_diffrn_reflns_theta_full 54.170
_diffrn_reflns_theta_max 54.170
_diffrn_reflns_theta_min 2.578
_diffrn_source 'Incoatec I\mS Cu microsource'
_exptl_absorpt_coefficient_mu 0.772
_exptl_absorpt_correction_T_max 0.7507
_exptl_absorpt_correction_T_min 0.5207
_exptl_absorpt_correction_type multi-scan
_exptl_absorpt_process_details 'SADABS (Bruker, 2016)'
_exptl_crystal_colour colourless
_exptl_crystal_density_diffrn 1.207
_exptl_crystal_description needle
_exptl_crystal_F_000 636
_exptl_crystal_size_max 0.300
_exptl_crystal_size_mid 0.020
_exptl_crystal_size_min 0.020
_refine_diff_density_max 0.203
_refine_diff_density_min -0.195
_refine_diff_density_rms 0.048
_refine_ls_extinction_coef 0.0077(9)
_refine_ls_extinction_method 'SHELXL-2019/2 (Sheldrick 2019)'
_refine_ls_goodness_of_fit_ref 0.959
_refine_ls_hydrogen_treatment constr
_refine_ls_matrix_type full
_refine_ls_number_parameters 389
_refine_ls_number_reflns 3889
_refine_ls_number_restraints 0
_refine_ls_restrained_S_all 0.959
_refine_ls_R_factor_all 0.2263
_refine_ls_R_factor_gt 0.0986
_refine_ls_shift/su_max 0.000
_refine_ls_shift/su_mean 0.000
_refine_ls_structure_factor_coef Fsqd
_refine_ls_weighting_details 'w=1/[\s^2^(Fo^2^)+(0.0973P)^2^] where P=(Fo^2^+2Fc^2^)/3'
_refine_ls_weighting_scheme calc
_refine_ls_wR_factor_gt 0.1705
_refine_ls_wR_factor_ref 0.2314
_reflns_Friedel_coverage 0.000
_reflns_number_gt 1525
_reflns_number_total 3889
_reflns_threshold_expression 'I > 2\s(I)'
_cod_data_source_file d5sc00784d2.cif
_cod_data_source_block 3
_cod_depositor_comments 'Adding full bibliography for 1574269--1574270.cif.'
_cod_database_code 1574269
_cambridge_user_name 'Lucia Trevisan'
_cambridge_user_crsid lt459
_cambridge_supervisor_name 'Chris Hunter'
_cambridge_supervisor_crsid ch664
_cambridge_crystallographer_name 'Andrew Bond'
_cambridge_crystallographer_crsid adb29
_cambridge_sample_id LT-224
_cambridge_data_id CH_B1_0050
_shelx_space_group_comment
;
The symmetry employed for this shelxl refinement is uniquely defined
by the following loop, which should always be used as a source of
symmetry information in preference to the above space-group names.
They are only intended as comments.
;
_shelx_estimated_absorpt_t_min 0.802
_shelx_estimated_absorpt_t_max 0.985

loop_
_space_group_symop_operation_xyz
'x, y, z'
'-x, -y, -z'

loop_
_atom_site_label
_atom_site_type_symbol
_atom_site_fract_x
_atom_site_fract_y
_atom_site_fract_z
_atom_site_U_iso_or_equiv
_atom_site_adp_type
_atom_site_occupancy
_atom_site_site_symmetry_order
_atom_site_calc_flag
_atom_site_refinement_flags_posn
_atom_site_refinement_flags_adp
_atom_site_refinement_flags_occupancy
_atom_site_disorder_assembly
_atom_site_disorder_group
F1A F 1.2767(7) 0.9965(3) 0.4138(2) 0.0925(15) Uani 1 1 d . . . . .
O1A O 0.6974(8) 0.7409(3) 0.5028(3) 0.0846(16) Uani 1 1 d . . . . .
H1A H 0.595396 0.719420 0.465267 0.127 Uiso 1 1 d R U . . .
O2A O 0.4795(7) 0.7177(4) 0.3513(3) 0.0858(17) Uani 1 1 d . . . . .
H2A H 0.556021 0.711003 0.316960 0.129 Uiso 1 1 d R U . . .
C1A C 0.8467(12) 0.8071(5) 0.4820(4) 0.069(2) Uani 1 1 d . . . . .
C2A C 0.7833(12) 0.8441(5) 0.4176(4) 0.069(2) Uani 1 1 d . . . . .
C3A C 0.9317(14) 0.9083(5) 0.3940(4) 0.075(2) Uani 1 1 d . . . . .
H3A H 0.894088 0.933236 0.349266 0.090 Uiso 1 1 calc R U . . .
C4A C 1.1298(13) 0.9337(5) 0.4365(5) 0.075(2) Uani 1 1 d . . . . .
C5A C 1.1906(12) 0.8995(5) 0.5011(5) 0.073(2) Uani 1 1 d . . . . .
H5A H 1.331895 0.919881 0.529000 0.088 Uiso 1 1 calc R U . . .
C6A C 1.0490(13) 0.8350(5) 0.5271(4) 0.066(2) Uani 1 1 d . . . . .
C7A C 1.1155(12) 0.7970(6) 0.5999(5) 0.075(2) Uani 1 1 d . . . . .
C8A C 1.3430(12) 0.8448(6) 0.6409(4) 0.096(3) Uani 1 1 d . . . . .
H8A H 1.352162 0.912420 0.658041 0.143 Uiso 1 1 calc R U . . .
H8B H 1.439044 0.834658 0.604436 0.143 Uiso 1 1 calc R U . . .
H8C H 1.382547 0.817936 0.686217 0.143 Uiso 1 1 calc R U . . .
C9A C 1.1030(13) 0.6908(6) 0.5785(4) 0.091(3) Uani 1 1 d . . . . .
H9A H 0.959040 0.658927 0.552207 0.137 Uiso 1 1 calc R U . . .
H9B H 1.140433 0.667550 0.626076 0.137 Uiso 1 1 calc R U . . .
H9C H 1.201425 0.677930 0.543572 0.137 Uiso 1 1 calc R U . . .
C10A C 0.9711(13) 0.8182(5) 0.6588(4) 0.092(3) Uani 1 1 d . . . . .
H10A H 0.825844 0.784617 0.636169 0.138 Uiso 1 1 calc R U . . .
H10B H 0.976198 0.885933 0.671093 0.138 Uiso 1 1 calc R U . . .
H10C H 1.019476 0.797567 0.706732 0.138 Uiso 1 1 calc R U . . .
C11A C 0.5573(12) 0.8192(5) 0.3767(4) 0.082(2) Uani 1 1 d . . . . .
H11A H 0.469571 0.845158 0.412261 0.098 Uiso 1 1 calc R U . . .
H11B H 0.543170 0.848520 0.330613 0.098 Uiso 1 1 calc R U . . .
F1B F -0.1091(7) 0.5797(3) 0.0313(2) 0.0978(15) Uani 1 1 d . . . . .
O1B O 0.6097(8) 0.8344(3) 0.1827(2) 0.0864(17) Uani 1 1 d . . . . .
H1B H 0.695895 0.807256 0.205023 0.130 Uiso 1 1 d R U . . .
O2B O 0.7237(7) 0.6965(3) 0.2435(3) 0.0805(16) Uani 1 1 d . . . . .
H2B H 0.846367 0.686625 0.252587 0.121 Uiso 1 1 d R U . . .
C1B C 0.4268(12) 0.7690(6) 0.1458(4) 0.070(2) Uani 1 1 d . . . . .
C2B C 0.4190(12) 0.6731(6) 0.1408(4) 0.067(2) Uani 1 1 d . . . . .
C3B C 0.2329(13) 0.6091(5) 0.1020(4) 0.072(2) Uani 1 1 d . . . . .
H3B H 0.222537 0.543421 0.097779 0.086 Uiso 1 1 calc R U . . .
C4B C 0.0697(13) 0.6423(7) 0.0710(4) 0.078(3) Uani 1 1 d . . . . .
C5B C 0.0740(12) 0.7359(6) 0.0752(4) 0.076(2) Uani 1 1 d . . . . .
H5B H -0.045816 0.755197 0.051204 0.091 Uiso 1 1 calc R U . . .
C6B C 0.2528(13) 0.8029(6) 0.1145(4) 0.070(2) Uani 1 1 d . . . . .
C7B C 0.2564(13) 0.9087(6) 0.1233(4) 0.082(2) Uani 1 1 d . . . . .
C8B C 0.0487(14) 0.9255(5) 0.0813(4) 0.105(3) Uani 1 1 d . . . . .
H8D H 0.025429 0.896163 0.025739 0.157 Uiso 1 1 calc R U . . .
H8E H 0.056120 0.993197 0.087128 0.157 Uiso 1 1 calc R U . . .
H8F H -0.068114 0.897860 0.104098 0.157 Uiso 1 1 calc R U . . .
C9B C 0.2827(13) 0.9554(5) 0.2106(4) 0.102(3) Uani 1 1 d . . . . .
H9D H 0.162849 0.927053 0.231578 0.154 Uiso 1 1 calc R U . . .
H9E H 0.287935 1.022905 0.215747 0.154 Uiso 1 1 calc R U . . .
H9F H 0.413878 0.945868 0.239603 0.154 Uiso 1 1 calc R U . . .
C10B C 0.4344(14) 0.9587(6) 0.0889(5) 0.105(3) Uani 1 1 d . . . . .
H10D H 0.430697 0.923669 0.036188 0.158 Uiso 1 1 calc R U . . .
H10E H 0.570636 0.961806 0.121967 0.158 Uiso 1 1 calc R U . . .
H10F H 0.415629 1.022456 0.086716 0.158 Uiso 1 1 calc R U . . .
C11B C 0.6104(13) 0.6378(5) 0.1697(4) 0.091(3) Uani 1 1 d . . . . .
H11C H 0.567146 0.572497 0.176229 0.109 Uiso 1 1 calc R U . . .
H11D H 0.704033 0.637652 0.130917 0.109 Uiso 1 1 calc R U . . .
F1C F 0.3382(9) 0.4306(3) 0.3854(3) 0.1172(17) Uani 1 1 d . . . . .
O1C O 0.9404(8) 0.4567(3) 0.2043(3) 0.0883(17) Uani 1 1 d . . . . .
H1C H 1.014825 0.511347 0.214762 0.132 Uiso 1 1 d R U . . .
O2C O 1.0725(7) 0.6350(3) 0.2912(3) 0.0874(17) Uani 1 1 d . . . . .
H2C H 1.178410 0.678877 0.309419 0.131 Uiso 1 1 d R U . . .
C1C C 0.7888(13) 0.4521(5) 0.2504(5) 0.069(2) Uani 1 1 d . . . . .
C2C C 0.8215(14) 0.5136(5) 0.3216(5) 0.074(2) Uani 1 1 d . . . . .
C3C C 0.6699(16) 0.5078(6) 0.3672(5) 0.082(2) Uani 1 1 d . . . . .
H3C H 0.688443 0.550351 0.415892 0.098 Uiso 1 1 calc R U . . .
C4C C 0.4876(15) 0.4374(6) 0.3396(6) 0.081(2) Uani 1 1 d . . . . .
C5C C 0.4540(14) 0.3774(6) 0.2691(6) 0.087(3) Uani 1 1 d . . . . .
H5C H 0.325186 0.332145 0.252131 0.104 Uiso 1 1 calc R U . . .
C6C C 0.6029(14) 0.3806(5) 0.2214(5) 0.074(2) Uani 1 1 d . . . . .
C7C C 0.5648(13) 0.3123(6) 0.1419(4) 0.079(2) Uani 1 1 d . . . . .
C8C C 0.3523(12) 0.2410(5) 0.1246(4) 0.103(3) Uani 1 1 d . . . . .
H8G H 0.236281 0.274551 0.122121 0.155 Uiso 1 1 calc R U . . .
H8H H 0.347093 0.205355 0.166085 0.155 Uiso 1 1 calc R U . . .
H8I H 0.338689 0.197689 0.074470 0.155 Uiso 1 1 calc R U . . .
C9C C 0.5602(14) 0.3680(6) 0.0763(4) 0.106(3) Uani 1 1 d . . . . .
H9G H 0.442845 0.400787 0.076212 0.158 Uiso 1 1 calc R U . . .
H9H H 0.541543 0.324702 0.025863 0.158 Uiso 1 1 calc R U . . .
H9J H 0.693419 0.414061 0.085022 0.158 Uiso 1 1 calc R U . . .
C10C C 0.7403(13) 0.2549(6) 0.1393(4) 0.101(3) Uani 1 1 d . . . . .
H10G H 0.878233 0.297925 0.149652 0.151 Uiso 1 1 calc R U . . .
H10H H 0.717755 0.213916 0.087537 0.151 Uiso 1 1 calc R U . . .
H10I H 0.735911 0.216557 0.178945 0.151 Uiso 1 1 calc R U . . .
C11C C 1.0234(12) 0.5851(5) 0.3519(4) 0.087(3) Uani 1 1 d . . . . .
H11E H 1.008901 0.629995 0.398277 0.104 Uiso 1 1 calc R U . . .
H11F H 1.139232 0.553529 0.367541 0.104 Uiso 1 1 calc R U . . .

loop_
_atom_site_aniso_label
_atom_site_aniso_U_11
_atom_site_aniso_U_22
_atom_site_aniso_U_33
_atom_site_aniso_U_23
_atom_site_aniso_U_13
_atom_site_aniso_U_12
F1A 0.090(4) 0.080(3) 0.094(3) 0.021(2) 0.006(3) -0.011(3)
O1A 0.066(4) 0.083(4) 0.087(3) 0.015(3) -0.009(3) -0.010(3)
O2A 0.061(4) 0.091(4) 0.086(3) 0.007(3) -0.004(3) -0.006(3)
C1A 0.059(6) 0.061(6) 0.074(6) 0.005(5) 0.005(5) -0.002(5)
C2A 0.056(6) 0.068(6) 0.066(5) 0.006(4) -0.011(4) -0.005(5)
C3A 0.084(7) 0.057(6) 0.071(5) 0.010(4) -0.009(5) 0.005(5)
C4A 0.078(7) 0.061(6) 0.070(6) 0.006(5) -0.001(5) -0.007(5)
C5A 0.058(6) 0.066(6) 0.077(6) 0.003(5) -0.004(5) -0.008(5)
C6A 0.058(6) 0.063(5) 0.062(5) 0.003(4) -0.004(4) -0.003(4)
C7A 0.059(6) 0.085(7) 0.071(6) 0.017(5) -0.004(5) 0.000(5)
C8A 0.079(7) 0.113(7) 0.073(5) 0.020(5) -0.022(4) -0.008(5)
C9A 0.095(7) 0.090(7) 0.087(6) 0.027(5) 0.007(5) 0.014(5)
C10A 0.087(7) 0.103(7) 0.077(5) 0.021(5) 0.001(5) 0.006(5)
C11A 0.076(6) 0.080(6) 0.071(5) 0.000(4) -0.008(4) 0.004(5)
F1B 0.077(3) 0.085(3) 0.099(3) -0.012(2) -0.016(2) -0.007(3)
O1B 0.074(4) 0.070(4) 0.093(3) 0.014(3) -0.019(3) -0.009(3)
O2B 0.060(4) 0.077(4) 0.084(3) 0.006(3) -0.010(3) -0.006(3)
C1B 0.056(6) 0.078(7) 0.058(5) 0.006(5) -0.009(4) -0.007(5)
C2B 0.068(6) 0.063(6) 0.062(5) 0.008(4) -0.001(4) 0.008(5)
C3B 0.066(6) 0.069(6) 0.061(5) 0.001(4) -0.003(4) -0.013(5)
C4B 0.063(7) 0.073(7) 0.070(5) -0.003(5) -0.021(5) -0.010(5)
C5B 0.071(6) 0.076(7) 0.063(5) 0.005(5) -0.018(4) 0.000(5)
C6B 0.070(6) 0.069(7) 0.059(5) 0.010(4) -0.006(4) 0.003(5)
C7B 0.073(7) 0.076(7) 0.080(6) 0.012(5) -0.010(5) -0.001(5)
C8B 0.108(8) 0.096(7) 0.103(6) 0.023(5) -0.010(6) 0.024(6)
C9B 0.123(8) 0.078(6) 0.092(6) 0.003(5) -0.008(5) 0.022(5)
C10B 0.102(8) 0.080(6) 0.133(7) 0.030(5) 0.021(6) 0.010(5)
C11B 0.092(7) 0.087(6) 0.077(5) 0.004(5) -0.015(5) 0.016(5)
F1C 0.114(5) 0.108(4) 0.139(4) 0.026(3) 0.058(4) 0.018(3)
O1C 0.071(4) 0.090(4) 0.086(4) 0.009(3) 0.003(3) -0.010(3)
O2C 0.064(4) 0.084(4) 0.094(4) 0.014(3) -0.009(3) -0.013(3)
C1C 0.060(6) 0.064(6) 0.072(6) 0.019(5) -0.006(5) -0.005(5)
C2C 0.074(7) 0.070(6) 0.064(6) 0.002(5) -0.007(5) 0.006(5)
C3C 0.091(7) 0.069(6) 0.081(6) 0.013(5) 0.011(6) 0.013(6)
C4C 0.080(8) 0.074(7) 0.089(7) 0.022(6) 0.019(6) 0.008(6)
C5C 0.071(7) 0.080(7) 0.101(7) 0.020(6) 0.005(6) 0.003(5)
C6C 0.072(7) 0.060(6) 0.080(6) 0.012(5) 0.001(5) 0.000(5)
C7C 0.077(7) 0.070(6) 0.072(6) 0.003(5) -0.008(4) 0.001(5)
C8C 0.078(7) 0.086(6) 0.118(7) 0.001(5) -0.014(5) -0.010(5)
C9C 0.117(8) 0.100(7) 0.075(6) 0.008(5) -0.022(5) 0.004(6)
C10C 0.091(7) 0.097(7) 0.102(6) 0.004(5) 0.003(5) 0.018(6)
C11C 0.068(6) 0.082(6) 0.087(6) 0.004(5) -0.018(5) -0.005(5)

loop_
_atom_type_symbol
_atom_type_description
_atom_type_scat_dispersion_real
_atom_type_scat_dispersion_imag
_atom_type_scat_source
C C 0.0181 0.0091 'International Tables Vol C Tables 4.2.6.8 and 6.1.1.4'
H H 0.0000 0.0000 'International Tables Vol C Tables 4.2.6.8 and 6.1.1.4'
O O 0.0492 0.0322 'International Tables Vol C Tables 4.2.6.8 and 6.1.1.4'
F F 0.0727 0.0534 'International Tables Vol C Tables 4.2.6.8 and 6.1.1.4'

loop_
_geom_angle_atom_site_label_1
_geom_angle_atom_site_label_2
_geom_angle_atom_site_label_3
_geom_angle
_geom_angle_site_symmetry_1
_geom_angle_site_symmetry_3
_geom_angle_publ_flag
C1A O1A H1A 109.5 . . ?
C11A O2A H2A 95.0 . . ?
C6A C1A C2A 122.9(8) . . ?
C6A C1A O1A 119.2(7) . . ?
C2A C1A O1A 117.9(7) . . ?
C1A C2A C3A 119.0(7) . . ?
C1A C2A C11A 120.4(8) . . ?
C3A C2A C11A 120.5(8) . . ?
C4A C3A C2A 118.2(7) . . ?
C4A C3A H3A 120.9 . . ?
C2A C3A H3A 120.9 . . ?
C3A C4A C5A 122.8(8) . . ?
C3A C4A F1A 118.7(8) . . ?
C5A C4A F1A 118.5(7) . . ?
C4A C5A C6A 121.4(7) . . ?
C4A C5A H5A 119.3 . . ?
C6A C5A H5A 119.3 . . ?
C1A C6A C5A 115.6(7) . . ?
C1A C6A C7A 122.7(7) . . ?
C5A C6A C7A 121.6(7) . . ?
C6A C7A C9A 110.8(6) . . ?
C6A C7A C8A 111.3(6) . . ?
C9A C7A C8A 108.2(7) . . ?
C6A C7A C10A 109.6(7) . . ?
C9A C7A C10A 109.7(6) . . ?
C8A C7A C10A 107.2(6) . . ?
C7A C8A H8A 109.5 . . ?
C7A C8A H8B 109.5 . . ?
H8A C8A H8B 109.5 . . ?
C7A C8A H8C 109.5 . . ?
H8A C8A H8C 109.5 . . ?
H8B C8A H8C 109.5 . . ?
C7A C9A H9A 109.5 . . ?
C7A C9A H9B 109.5 . . ?
H9A C9A H9B 109.5 . . ?
C7A C9A H9C 109.5 . . ?
H9A C9A H9C 109.5 . . ?
H9B C9A H9C 109.5 . . ?
C7A C10A H10A 109.5 . . ?
C7A C10A H10B 109.5 . . ?
H10A C10A H10B 109.5 . . ?
C7A C10A H10C 109.5 . . ?
H10A C10A H10C 109.5 . . ?
H10B C10A H10C 109.5 . . ?
O2A C11A C2A 112.1(6) . . ?
O2A C11A H11A 109.2 . . ?
C2A C11A H11A 109.2 . . ?
O2A C11A H11B 109.2 . . ?
C2A C11A H11B 109.2 . . ?
H11A C11A H11B 107.9 . . ?
C1B O1B H1B 109.4 . . ?
C11B O2B H2B 109.6 . . ?
O1B C1B C2B 120.3(8) . . ?
O1B C1B C6B 117.7(8) . . ?
C2B C1B C6B 122.0(7) . . ?
C1B C2B C3B 118.7(8) . . ?
C1B C2B C11B 121.2(7) . . ?
C3B C2B C11B 119.9(8) . . ?
C4B C3B C2B 118.6(7) . . ?
C4B C3B H3B 120.7 . . ?
C2B C3B H3B 120.7 . . ?
C3B C4B F1B 118.5(8) . . ?
C3B C4B C5B 123.6(7) . . ?
F1B C4B C5B 117.9(8) . . ?
C4B C5B C6B 120.4(8) . . ?
C4B C5B H5B 119.8 . . ?
C6B C5B H5B 119.8 . . ?
C5B C6B C1B 116.6(7) . . ?
C5B C6B C7B 121.1(8) . . ?
C1B C6B C7B 122.3(7) . . ?
C10B C7B C8B 107.2(7) . . ?
C10B C7B C6B 112.0(7) . . ?
C8B C7B C6B 111.2(6) . . ?
C10B C7B C9B 109.3(7) . . ?
C8B C7B C9B 107.0(7) . . ?
C6B C7B C9B 110.0(6) . . ?
C7B C8B H8D 109.5 . . ?
C7B C8B H8E 109.5 . . ?
H8D C8B H8E 109.5 . . ?
C7B C8B H8F 109.5 . . ?
H8D C8B H8F 109.5 . . ?
H8E C8B H8F 109.5 . . ?
C7B C9B H9D 109.5 . . ?
C7B C9B H9E 109.5 . . ?
H9D C9B H9E 109.5 . . ?
C7B C9B H9F 109.5 . . ?
H9D C9B H9F 109.5 . . ?
H9E C9B H9F 109.5 . . ?
C7B C10B H10D 109.5 . . ?
C7B C10B H10E 109.5 . . ?
H10D C10B H10E 109.5 . . ?
C7B C10B H10F 109.5 . . ?
H10D C10B H10F 109.5 . . ?
H10E C10B H10F 109.5 . . ?
O2B C11B C2B 110.6(6) . . ?
O2B C11B H11C 109.5 . . ?
C2B C11B H11C 109.5 . . ?
O2B C11B H11D 109.5 . . ?
C2B C11B H11D 109.5 . . ?
H11C C11B H11D 108.1 . . ?
C1C O1C H1C 109.5 . . ?
C11C O2C H2C 109.6 . . ?
O1C C1C C2C 120.6(7) . . ?
O1C C1C C6C 116.7(8) . . ?
C2C C1C C6C 122.7(9) . . ?
C3C C2C C1C 120.0(8) . . ?
C3C C2C C11C 118.8(8) . . ?
C1C C2C C11C 121.2(9) . . ?
C2C C3C C4C 117.8(8) . . ?
C2C C3C H3C 121.1 . . ?
C4C C3C H3C 121.1 . . ?
C5C C4C F1C 119.7(9) . . ?
C5C C4C C3C 122.4(9) . . ?
F1C C4C C3C 117.9(9) . . ?
C4C C5C C6C 121.7(8) . . ?
C4C C5C H5C 119.2 . . ?
C6C C5C H5C 119.2 . . ?
C5C C6C C1C 115.4(8) . . ?
C5C C6C C7C 121.5(8) . . ?
C1C C6C C7C 123.0(9) . . ?
C6C C7C C9C 109.6(6) . . ?
C6C C7C C8C 112.8(7) . . ?
C9C C7C C8C 106.9(6) . . ?
C6C C7C C10C 110.4(6) . . ?
C9C C7C C10C 110.1(7) . . ?
C8C C7C C10C 107.0(7) . . ?
C7C C8C H8G 109.5 . . ?
C7C C8C H8H 109.5 . . ?
H8G C8C H8H 109.5 . . ?
C7C C8C H8I 109.5 . . ?
H8G C8C H8I 109.5 . . ?
H8H C8C H8I 109.5 . . ?
C7C C9C H9G 109.5 . . ?
C7C C9C H9H 109.5 . . ?
H9G C9C H9H 109.5 . . ?
C7C C9C H9J 109.5 . . ?
H9G C9C H9J 109.5 . . ?
H9H C9C H9J 109.5 . . ?
C7C C10C H10G 109.5 . . ?
C7C C10C H10H 109.5 . . ?
H10G C10C H10H 109.5 . . ?
C7C C10C H10I 109.5 . . ?
H10G C10C H10I 109.5 . . ?
H10H C10C H10I 109.5 . . ?
O2C C11C C2C 109.3(6) . . ?
O2C C11C H11E 109.8 . . ?
C2C C11C H11E 109.8 . . ?
O2C C11C H11F 109.8 . . ?
C2C C11C H11F 109.8 . . ?
H11E C11C H11F 108.3 . . ?

loop_
_geom_bond_atom_site_label_1
_geom_bond_atom_site_label_2
_geom_bond_distance
_geom_bond_site_symmetry_2
_geom_bond_publ_flag
F1A C4A 1.373(8) . ?
O1A C1A 1.397(8) . ?
O1A H1A 0.8399 . ?
O2A C11A 1.462(7) . ?
O2A H2A 0.8501 . ?
C1A C6A 1.391(9) . ?
C1A C2A 1.392(9) . ?
C2A C3A 1.400(9) . ?
C2A C11A 1.498(9) . ?
C3A C4A 1.352(9) . ?
C3A H3A 0.9500 . ?
C4A C5A 1.368(9) . ?
C5A C6A 1.399(9) . ?
C5A H5A 0.9500 . ?
C6A C7A 1.531(9) . ?
C7A C9A 1.534(10) . ?
C7A C8A 1.539(9) . ?
C7A C10A 1.543(10) . ?
C8A H8A 0.9800 . ?
C8A H8B 0.9800 . ?
C8A H8C 0.9800 . ?
C9A H9A 0.9800 . ?
C9A H9B 0.9800 . ?
C9A H9C 0.9800 . ?
C10A H10A 0.9800 . ?
C10A H10B 0.9800 . ?
C10A H10C 0.9800 . ?
C11A H11A 0.9900 . ?
C11A H11B 0.9900 . ?
F1B C4B 1.364(8) . ?
O1B C1B 1.389(7) . ?
O1B H1B 0.8400 . ?
O2B C11B 1.445(7) . ?
O2B H2B 0.8400 . ?
C1B C2B 1.397(9) . ?
C1B C6B 1.404(9) . ?
C2B C3B 1.401(9) . ?
C2B C11B 1.498(9) . ?
C3B C4B 1.340(10) . ?
C3B H3B 0.9500 . ?
C4B C5B 1.367(9) . ?
C5B C6B 1.391(9) . ?
C5B H5B 0.9500 . ?
C6B C7B 1.542(10) . ?
C7B C10B 1.533(10) . ?
C7B C8B 1.533(10) . ?
C7B C9B 1.549(9) . ?
C8B H8D 0.9800 . ?
C8B H8E 0.9800 . ?
C8B H8F 0.9800 . ?
C9B H9D 0.9800 . ?
C9B H9E 0.9800 . ?
C9B H9F 0.9800 . ?
C10B H10D 0.9800 . ?
C10B H10E 0.9800 . ?
C10B H10F 0.9800 . ?
C11B H11C 0.9900 . ?
C11B H11D 0.9900 . ?
F1C C4C 1.366(9) . ?
O1C C1C 1.381(9) . ?
O1C H1C 0.8400 . ?
O2C C11C 1.452(8) . ?
O2C H2C 0.8400 . ?
C1C C2C 1.381(9) . ?
C1C C6C 1.424(9) . ?
C2C C3C 1.374(10) . ?
C2C C11C 1.499(9) . ?
C3C C4C 1.397(10) . ?
C3C H3C 0.9500 . ?
C4C C5C 1.361(10) . ?
C5C C6C 1.386(10) . ?
C5C H5C 0.9500 . ?
C6C C7C 1.538(10) . ?
C7C C9C 1.541(9) . ?
C7C C8C 1.544(9) . ?
C7C C10C 1.549(10) . ?
C8C H8G 0.9800 . ?
C8C H8H 0.9800 . ?
C8C H8I 0.9800 . ?
C9C H9G 0.9800 . ?
C9C H9H 0.9800 . ?
C9C H9J 0.9800 . ?
C10C H10G 0.9800 . ?
C10C H10H 0.9800 . ?
C10C H10I 0.9800 . ?
C11C H11E 0.9900 . ?
C11C H11F 0.9900 . ?

loop_
_geom_hbond_atom_site_label_D
_geom_hbond_atom_site_label_H
_geom_hbond_atom_site_label_A
_geom_hbond_distance_DH
_geom_hbond_distance_HA
_geom_hbond_distance_DA
_geom_hbond_angle_DHA
_geom_hbond_site_symmetry_A
_geom_hbond_publ_flag
O1A H1A O2A 0.84 2.04 2.776(6) 145.7 . yes
O2A H2A O2B 0.85 1.84 2.687(7) 179.4 . yes
O1B H1B O2B 0.84 1.91 2.638(6) 144.2 . yes
O2B H2B O2C 0.84 1.88 2.685(7) 160.0 . yes
O1C H1C O2C 0.84 2.01 2.724(6) 142.3 . yes
O2C H2C O2A 0.84 1.94 2.696(6) 148.4 1_655 yes

loop_
_geom_torsion_atom_site_label_1
_geom_torsion_atom_site_label_2
_geom_torsion_atom_site_label_3
_geom_torsion_atom_site_label_4
_geom_torsion
_geom_torsion_site_symmetry_1
_geom_torsion_site_symmetry_2
_geom_torsion_site_symmetry_3
_geom_torsion_site_symmetry_4
_geom_torsion_publ_flag
C6A C1A C2A C3A 3.7(11) . . . . ?
O1A C1A C2A C3A -177.9(7) . . . . ?
C6A C1A C2A C11A -173.3(7) . . . . ?
O1A C1A C2A C11A 5.2(10) . . . . ?
C1A C2A C3A C4A -1.9(11) . . . . ?
C11A C2A C3A C4A 175.0(7) . . . . ?
C2A C3A C4A C5A 0.0(12) . . . . ?
C2A C3A C4A F1A 179.9(6) . . . . ?
C3A C4A C5A C6A 0.2(12) . . . . ?
F1A C4A C5A C6A -179.6(7) . . . . ?
C2A C1A C6A C5A -3.3(11) . . . . ?
O1A C1A C6A C5A 178.2(6) . . . . ?
C2A C1A C6A C7A 177.5(7) . . . . ?
O1A C1A C6A C7A -0.9(11) . . . . ?
C4A C5A C6A C1A 1.4(11) . . . . ?
C4A C5A C6A C7A -179.4(7) . . . . ?
C1A C6A C7A C9A 63.3(10) . . . . ?
C5A C6A C7A C9A -115.8(8) . . . . ?
C1A C6A C7A C8A -176.3(7) . . . . ?
C5A C6A C7A C8A 4.6(10) . . . . ?
C1A C6A C7A C10A -58.0(9) . . . . ?
C5A C6A C7A C10A 122.9(7) . . . . ?
C1A C2A C11A O2A -55.4(9) . . . . ?
C3A C2A C11A O2A 127.7(7) . . . . ?
O1B C1B C2B C3B -179.0(6) . . . . ?
C6B C1B C2B C3B 1.2(11) . . . . ?
O1B C1B C2B C11B -4.4(11) . . . . ?
C6B C1B C2B C11B 175.9(7) . . . . ?
C1B C2B C3B C4B 0.2(11) . . . . ?
C11B C2B C3B C4B -174.5(7) . . . . ?
C2B C3B C4B F1B 178.1(6) . . . . ?
C2B C3B C4B C5B -0.2(12) . . . . ?
C3B C4B C5B C6B -1.2(12) . . . . ?
F1B C4B C5B C6B -179.6(7) . . . . ?
C4B C5B C6B C1B 2.5(11) . . . . ?
C4B C5B C6B C7B -176.9(7) . . . . ?
O1B C1B C6B C5B 177.7(6) . . . . ?
C2B C1B C6B C5B -2.5(11) . . . . ?
O1B C1B C6B C7B -2.9(11) . . . . ?
C2B C1B C6B C7B 176.9(7) . . . . ?
C5B C6B C7B C10B -122.4(8) . . . . ?
C1B C6B C7B C10B 58.2(9) . . . . ?
C5B C6B C7B C8B -2.5(10) . . . . ?
C1B C6B C7B C8B 178.1(7) . . . . ?
C5B C6B C7B C9B 115.9(8) . . . . ?
C1B C6B C7B C9B -63.5(10) . . . . ?
C1B C2B C11B O2B 42.3(10) . . . . ?
C3B C2B C11B O2B -143.1(6) . . . . ?
O1C C1C C2C C3C -179.5(7) . . . . ?
C6C C1C C2C C3C -0.9(11) . . . . ?
O1C C1C C2C C11C -1.5(11) . . . . ?
C6C C1C C2C C11C 177.2(7) . . . . ?
C1C C2C C3C C4C 1.3(11) . . . . ?
C11C C2C C3C C4C -176.7(7) . . . . ?
C2C C3C C4C C5C -2.1(12) . . . . ?
C2C C3C C4C F1C 179.0(7) . . . . ?
F1C C4C C5C C6C -178.8(7) . . . . ?
C3C C4C C5C C6C 2.3(12) . . . . ?
C4C C5C C6C C1C -1.6(11) . . . . ?
C4C C5C C6C C7C 179.7(7) . . . . ?
O1C C1C C6C C5C 179.6(7) . . . . ?
C2C C1C C6C C5C 0.9(11) . . . . ?
O1C C1C C6C C7C -1.6(10) . . . . ?
C2C C1C C6C C7C 179.6(7) . . . . ?
C5C C6C C7C C9C 117.1(8) . . . . ?
C1C C6C C7C C9C -61.6(10) . . . . ?
C5C C6C C7C C8C -1.9(10) . . . . ?
C1C C6C C7C C8C 179.4(7) . . . . ?
C5C C6C C7C C10C -121.6(8) . . . . ?
C1C C6C C7C C10C 59.8(10) . . . . ?
C3C C2C C11C O2C -132.9(7) . . . . ?
C1C C2C C11C O2C 49.1(9) . . . . ?
